data_2226865
loop_
_publ_author_name
'de Lill, Daniel T.'
'de Bettencourt-Dias, Ana'

_publ_section_title
;
 4-Bromo-<i>N</i>^2^,<i>N</i>^2^,<i>N</i>^6^,<i>N</i>^6^-tetraethylpyridine-2,6-dicarboxamide
;
_journal_coeditor_code FL2308
_journal_issue 8
_journal_name_full 'Acta Crystallographica Section E'
_journal_page_first o2124
_journal_paper_doi 10.1107/S1600536810028837
_journal_volume 66
_journal_year 2010
_chemical_formula_iupac 'C15 H22 Br N3 O2'
_chemical_formula_moiety 'C15 H22 Br N3 O2'
_chemical_formula_sum 'C15 H22 Br N3 O2'
_chemical_formula_weight 356.27
_chemical_name_systematic
;
4-Bromo-<i>N</i>^2^,<i>N</i>^2^,<i>N</i>^6^,<i>N</i>^6^-tetraethylpyridine-2,6-
dicarboxamide
;
_space_group_IT_number 61
_symmetry_cell_setting orthorhombic
_symmetry_space_group_name_Hall '-P 2ac 2ab'
_symmetry_space_group_name_H-M 'P b c a'
_atom_sites_solution_hydrogens geom
_atom_sites_solution_primary direct
_atom_sites_solution_secondary difmap
_audit_creation_method SHELXL-97
_cell_angle_alpha 90.00
_cell_angle_beta 90.00
_cell_angle_gamma 90.00
_cell_formula_units_Z 8
_cell_length_a 17.7096(4)
_cell_length_b 8.4987(2)
_cell_length_c 21.5013(4)
_cell_measurement_reflns_used 4936
_cell_measurement_temperature 100(2)
_cell_measurement_theta_max 27.78
_cell_measurement_theta_min 2.82
_cell_volume 3236.13(12)
_computing_cell_refinement 'SAINT (Bruker, 2001)'
_computing_data_collection 'SMART (Bruker, 2001)'
_computing_data_reduction 'SAINT (Bruker, 2001)'
_computing_molecular_graphics 'DIAMOND (Brandenburg, 1999)'
_computing_publication_material 'SHELXTL (Sheldrick, 2008)'
_computing_structure_refinement 'SHELXL97 (Sheldrick, 2008)'
_computing_structure_solution 'SHELXS97 (Sheldrick, 2008)'
_diffrn_ambient_temperature 100(2)
_diffrn_measured_fraction_theta_full 0.989
_diffrn_measured_fraction_theta_max 0.989
_diffrn_measurement_device_type 'Bruker APEX CCD'
_diffrn_measurement_method 'phi and omega scans'
_diffrn_radiation_monochromator graphite
_diffrn_radiation_source 'fine-focus sealed tube'
_diffrn_radiation_type MoK\a
_diffrn_radiation_wavelength 0.71073
_diffrn_reflns_av_R_equivalents 0.0450
_diffrn_reflns_av_sigmaI/netI 0.0434
_diffrn_reflns_limit_h_max 16
_diffrn_reflns_limit_h_min -22
_diffrn_reflns_limit_k_max 10
_diffrn_reflns_limit_k_min -10
_diffrn_reflns_limit_l_max 27
_diffrn_reflns_limit_l_min -26
_diffrn_reflns_number 23172
_diffrn_reflns_theta_full 26.71
_diffrn_reflns_theta_max 26.71
_diffrn_reflns_theta_min 1.89
_diffrn_standards_decay_% 0
_diffrn_standards_interval_time 0
_diffrn_standards_number 0
_exptl_absorpt_coefficient_mu 2.549
_exptl_absorpt_correction_T_max 0.8518
_exptl_absorpt_correction_T_min 0.6697
_exptl_absorpt_correction_type multi-scan
_exptl_absorpt_process_details '(SADABS; Sheldrick, 2004)'
_exptl_crystal_colour 'clear light yellow'
_exptl_crystal_density_diffrn 1.462
_exptl_crystal_density_method 'not measured'
_exptl_crystal_description needle
_exptl_crystal_F_000 1472
_exptl_crystal_size_max 0.17
_exptl_crystal_size_mid 0.08
_exptl_crystal_size_min 0.07
_refine_diff_density_max 0.560
_refine_diff_density_min -0.584
_refine_ls_extinction_method none
_refine_ls_goodness_of_fit_ref 1.054
_refine_ls_hydrogen_treatment constr
_refine_ls_matrix_type full
_refine_ls_number_parameters 194
_refine_ls_number_reflns 3392
_refine_ls_number_restraints 0
_refine_ls_restrained_S_all 1.054
_refine_ls_R_factor_all 0.0642
_refine_ls_R_factor_gt 0.0385
_refine_ls_shift/su_max 0.001
_refine_ls_shift/su_mean 0.000
_refine_ls_structure_factor_coef Fsqd
_refine_ls_weighting_details 'calc w=1/[\s^2^(Fo^2^)+(0.0375P)^2^+6.2825P] where P=(Fo^2^+2Fc^2^)/3'
_refine_ls_weighting_scheme calc
_refine_ls_wR_factor_gt 0.0832
_refine_ls_wR_factor_ref 0.1005
_reflns_number_gt 2499
_reflns_number_total 3392
_reflns_threshold_expression I>2sigma(I)
_cod_data_source_file fl2308.cif
_cod_data_source_block I
_cod_database_code 2226865
_cod_database_fobs_code 2226865

loop_
_symmetry_equiv_pos_as_xyz
'x, y, z'
'-x+1/2, -y, z+1/2'
'-x, y+1/2, -z+1/2'
'x+1/2, -y+1/2, -z'
'-x, -y, -z'
'x-1/2, y, -z-1/2'
'x, -y-1/2, z-1/2'
'-x-1/2, y-1/2, z'

loop_
_atom_site_type_symbol
_atom_site_label
_atom_site_fract_x
_atom_site_fract_y
_atom_site_fract_z
_atom_site_U_iso_or_equiv
_atom_site_adp_type
_atom_site_calc_flag
_atom_site_refinement_flags
_atom_site_occupancy
_atom_site_disorder_assembly
_atom_site_disorder_group
Br Br1 0.122569(19) 0.65446(4) 0.436078(17) 0.02253(12) Uani d . 1 . .
N N1 0.02418(15) 0.1655(3) 0.38110(12) 0.0146(6) Uani d . 1 . .
C C2 0.13042(19) 0.3352(4) 0.39707(14) 0.0152(7) Uani d . 1 . .
H H2 0.1835 0.3507 0.3959 0.018 Uiso calc R 1 . .
C C6 -0.10501(18) 0.2584(4) 0.39805(14) 0.0157(7) Uani d . 1 . .
C C3 0.08262(19) 0.4540(4) 0.41694(15) 0.0166(7) Uani d . 1 . .
C C4 0.00592(19) 0.4288(4) 0.41939(14) 0.0164(7) Uani d . 1 . .
H H4 -0.0277 0.5091 0.4327 0.020 Uiso calc R 1 . .
C C5 -0.02047(17) 0.2821(4) 0.40168(14) 0.0126(6) Uani d . 1 . .
C C1 0.09906(18) 0.1947(4) 0.37915(14) 0.0133(7) Uani d . 1 . .
C C7 0.14800(18) 0.0595(4) 0.35846(15) 0.0165(7) Uani d . 1 . .
C C9 -0.26126(18) 0.1403(4) 0.46580(16) 0.0214(8) Uani d . 1 . .
H H9A -0.2419 0.0830 0.5020 0.032 Uiso calc R 1 . .
H H9B -0.3144 0.1130 0.4592 0.032 Uiso calc R 1 . .
H H9C -0.2568 0.2538 0.4731 0.032 Uiso calc R 1 . .
C C15 0.2606(2) -0.0792(5) 0.25542(17) 0.0318(10) Uani d . 1 . .
H H15A 0.2525 -0.0110 0.2193 0.048 Uiso calc R 1 . .
H H15B 0.2899 -0.1718 0.2428 0.048 Uiso calc R 1 . .
H H15C 0.2885 -0.0212 0.2874 0.048 Uiso calc R 1 . .
C C14 0.1854(2) -0.1311(4) 0.28117(17) 0.0261(8) Uani d . 1 . .
H H14A 0.1579 -0.1914 0.2490 0.031 Uiso calc R 1 . .
H H14B 0.1939 -0.2017 0.3171 0.031 Uiso calc R 1 . .
C C13 0.0897(2) 0.0736(4) 0.25344(16) 0.0226(8) Uani d . 1 . .
H H13A 0.1166 0.0742 0.2131 0.027 Uiso calc R 1 . .
H H13B 0.0794 0.1843 0.2650 0.027 Uiso calc R 1 . .
C C8 -0.21630(18) 0.0963(4) 0.40922(16) 0.0194(7) Uani d . 1 . .
H H8A -0.2251 -0.0161 0.3996 0.023 Uiso calc R 1 . .
H H8B -0.2343 0.1591 0.3734 0.023 Uiso calc R 1 . .
C C11 -0.0732(2) -0.1413(4) 0.4195(2) 0.0338(10) Uani d . 1 . .
H H11A -0.1167 -0.1810 0.3961 0.051 Uiso calc R 1 . .
H H11B -0.0557 -0.2222 0.4486 0.051 Uiso calc R 1 . .
H H11C -0.0324 -0.1150 0.3905 0.051 Uiso calc R 1 . .
C C10 -0.0960(2) 0.0050(4) 0.45545(17) 0.0218(8) Uani d . 1 . .
H H10A -0.1294 -0.0264 0.4902 0.026 Uiso calc R 1 . .
H H10B -0.0502 0.0534 0.4736 0.026 Uiso calc R 1 . .
C C12 0.0153(2) -0.0114(5) 0.24541(19) 0.0371(10) Uani d . 1 . .
H H12A 0.0249 -0.1224 0.2358 0.056 Uiso calc R 1 . .
H H12B -0.0131 0.0368 0.2113 0.056 Uiso calc R 1 . .
H H12C -0.0140 -0.0037 0.2839 0.056 Uiso calc R 1 . .
N N3 -0.13501(14) 0.1225(3) 0.41736(13) 0.0139(6) Uani d . 1 . .
N N2 0.13906(15) 0.0027(3) 0.30094(12) 0.0172(6) Uani d . 1 . .
O O2 -0.14317(12) 0.3659(3) 0.37517(11) 0.0202(5) Uani d . 1 . .
O O1 0.19438(13) 0.0070(3) 0.39535(10) 0.0209(5) Uani d . 1 . .

loop_
_atom_site_aniso_label
_atom_site_aniso_U_11
_atom_site_aniso_U_22
_atom_site_aniso_U_33
_atom_site_aniso_U_12
_atom_site_aniso_U_13
_atom_site_aniso_U_23
Br1 0.0197(2) 0.01536(18) 0.0325(2) -0.00308(14) 0.00063(16) -0.00522(15)
N1 0.0166(14) 0.0131(13) 0.0141(13) -0.0011(11) 0.0015(11) 0.0005(11)
C2 0.0151(17) 0.0178(16) 0.0127(15) -0.0028(14) -0.0021(13) 0.0008(13)
C6 0.0174(17) 0.0162(16) 0.0135(16) 0.0016(14) 0.0000(14) -0.0022(13)
C3 0.0200(18) 0.0113(16) 0.0185(17) -0.0017(14) -0.0041(14) -0.0008(13)
C4 0.0178(18) 0.0156(16) 0.0157(16) 0.0031(14) 0.0034(14) -0.0007(13)
C5 0.0079(15) 0.0167(16) 0.0131(16) 0.0002(13) -0.0003(13) 0.0027(13)
C1 0.0127(16) 0.0161(16) 0.0111(15) -0.0004(13) -0.0018(13) -0.0003(12)
C7 0.0169(17) 0.0138(16) 0.0186(17) -0.0028(13) 0.0022(14) 0.0010(13)
C9 0.0112(18) 0.0279(19) 0.0252(18) -0.0027(14) -0.0031(15) 0.0034(16)
C15 0.033(2) 0.037(2) 0.026(2) 0.0149(19) 0.0127(17) 0.0035(17)
C14 0.036(2) 0.0167(18) 0.0251(19) 0.0075(16) 0.0013(17) -0.0057(15)
C13 0.020(2) 0.028(2) 0.0197(18) 0.0047(16) -0.0041(15) -0.0047(15)
C8 0.0145(17) 0.0184(16) 0.0253(18) -0.0045(14) -0.0016(15) 0.0007(15)
C11 0.022(2) 0.0176(18) 0.062(3) 0.0013(15) 0.013(2) 0.0019(18)
C10 0.0134(17) 0.0191(17) 0.033(2) 0.0004(14) -0.0016(15) 0.0082(15)
C12 0.026(2) 0.055(3) 0.030(2) -0.003(2) -0.0050(18) -0.016(2)
N3 0.0051(13) 0.0152(14) 0.0213(14) -0.0007(10) 0.0014(11) 0.0023(11)
N2 0.0154(15) 0.0169(14) 0.0192(15) 0.0034(11) -0.0015(12) -0.0030(12)
O2 0.0104(11) 0.0212(13) 0.0291(13) 0.0022(9) 0.0010(10) 0.0068(10)
O1 0.0163(12) 0.0237(13) 0.0228(13) 0.0049(10) -0.0011(11) -0.0005(10)

loop_
_atom_type_symbol
_atom_type_description
_atom_type_scat_dispersion_real
_atom_type_scat_dispersion_imag
_atom_type_scat_source
C C 0.0033 0.0016 'International Tables Vol C Tables 4.2.6.8 and 6.1.1.4'
H H 0.0000 0.0000 'International Tables Vol C Tables 4.2.6.8 and 6.1.1.4'
N N 0.0061 0.0033 'International Tables Vol C Tables 4.2.6.8 and 6.1.1.4'
O O 0.0106 0.0060 'International Tables Vol C Tables 4.2.6.8 and 6.1.1.4'
Br Br -0.2901 2.4595 'International Tables Vol C Tables 4.2.6.8 and 6.1.1.4'

loop_
_geom_angle_atom_site_label_1
_geom_angle_atom_site_label_2
_geom_angle_atom_site_label_3
_geom_angle_site_symmetry_1
_geom_angle_site_symmetry_3
_geom_angle
_geom_angle_publ_flag
C5 N1 C1 . . 116.9(3) ?
C1 C2 C3 . . 118.2(3) ?
C1 C2 H2 . . 120.9 ?
C3 C2 H2 . . 120.9 ?
O2 C6 N3 . . 122.9(3) ?
O2 C6 C5 . . 117.6(3) ?
N3 C6 C5 . . 119.5(3) ?
C4 C3 C2 . . 120.2(3) ?
C4 C3 Br1 . . 120.1(2) ?
C2 C3 Br1 . . 119.7(2) ?
C3 C4 C5 . . 117.5(3) ?
C3 C4 H4 . . 121.2 ?
C5 C4 H4 . . 121.2 ?
N1 C5 C4 . . 123.8(3) ?
N1 C5 C6 . . 117.9(3) ?
C4 C5 C6 . . 117.9(3) ?
N1 C1 C2 . . 123.3(3) ?
N1 C1 C7 . . 115.7(3) ?
C2 C1 C7 . . 120.9(3) ?
O1 C7 N2 . . 123.1(3) ?
O1 C7 C1 . . 118.2(3) ?
N2 C7 C1 . . 118.7(3) ?
C8 C9 H9A . . 109.5 ?
C8 C9 H9B . . 109.5 ?
H9A C9 H9B . . 109.5 ?
C8 C9 H9C . . 109.5 ?
H9A C9 H9C . . 109.5 ?
H9B C9 H9C . . 109.5 ?
C14 C15 H15A . . 109.5 ?
C14 C15 H15B . . 109.5 ?
H15A C15 H15B . . 109.5 ?
C14 C15 H15C . . 109.5 ?
H15A C15 H15C . . 109.5 ?
H15B C15 H15C . . 109.5 ?
N2 C14 C15 . . 112.0(3) ?
N2 C14 H14A . . 109.2 ?
C15 C14 H14A . . 109.2 ?
N2 C14 H14B . . 109.2 ?
C15 C14 H14B . . 109.2 ?
H14A C14 H14B . . 107.9 ?
N2 C13 C12 . . 113.6(3) ?
N2 C13 H13A . . 108.8 ?
C12 C13 H13A . . 108.8 ?
N2 C13 H13B . . 108.8 ?
C12 C13 H13B . . 108.8 ?
H13A C13 H13B . . 107.7 ?
N3 C8 C9 . . 112.7(3) ?
N3 C8 H8A . . 109.1 ?
C9 C8 H8A . . 109.1 ?
N3 C8 H8B . . 109.1 ?
C9 C8 H8B . . 109.1 ?
H8A C8 H8B . . 107.8 ?
C10 C11 H11A . . 109.5 ?
C10 C11 H11B . . 109.5 ?
H11A C11 H11B . . 109.5 ?
C10 C11 H11C . . 109.5 ?
H11A C11 H11C . . 109.5 ?
H11B C11 H11C . . 109.5 ?
N3 C10 C11 . . 113.5(3) ?
N3 C10 H10A . . 108.9 ?
C11 C10 H10A . . 108.9 ?
N3 C10 H10B . . 108.9 ?
C11 C10 H10B . . 108.9 ?
H10A C10 H10B . . 107.7 ?
C13 C12 H12A . . 109.5 ?
C13 C12 H12B . . 109.5 ?
H12A C12 H12B . . 109.5 ?
C13 C12 H12C . . 109.5 ?
H12A C12 H12C . . 109.5 ?
H12B C12 H12C . . 109.5 ?
C6 N3 C8 . . 118.9(3) ?
C6 N3 C10 . . 125.1(3) ?
C8 N3 C10 . . 115.2(3) ?
C7 N2 C14 . . 118.8(3) ?
C7 N2 C13 . . 124.3(3) ?
C14 N2 C13 . . 116.7(3) ?

loop_
_geom_bond_atom_site_label_1
_geom_bond_atom_site_label_2
_geom_bond_site_symmetry_2
_geom_bond_distance
_geom_bond_publ_flag
Br1 C3 . 1.890(3) ?
N1 C5 . 1.343(4) ?
N1 C1 . 1.350(4) ?
C2 C1 . 1.372(4) ?
C2 C3 . 1.385(4) ?
C2 H2 . 0.9500 ?
C6 O2 . 1.238(4) ?
C6 N3 . 1.338(4) ?
C6 C5 . 1.513(4) ?
C3 C4 . 1.376(5) ?
C4 C5 . 1.385(4) ?
C4 H4 . 0.9500 ?
C1 C7 . 1.506(4) ?
C7 O1 . 1.226(4) ?
C7 N2 . 1.337(4) ?
C9 C8 . 1.501(5) ?
C9 H9A . 0.9800 ?
C9 H9B . 0.9800 ?
C9 H9C . 0.9800 ?
C15 C14 . 1.509(5) ?
C15 H15A . 0.9800 ?
C15 H15B . 0.9800 ?
C15 H15C . 0.9800 ?
C14 N2 . 1.465(4) ?
C14 H14A . 0.9900 ?
C14 H14B . 0.9900 ?
C13 N2 . 1.474(4) ?
C13 C12 . 1.512(5) ?
C13 H13A . 0.9900 ?
C13 H13B . 0.9900 ?
C8 N3 . 1.467(4) ?
C8 H8A . 0.9900 ?
C8 H8B . 0.9900 ?
C11 C10 . 1.519(5) ?
C11 H11A . 0.9800 ?
C11 H11B . 0.9800 ?
C11 H11C . 0.9800 ?
C10 N3 . 1.465(4) ?
C10 H10A . 0.9900 ?
C10 H10B . 0.9900 ?
C12 H12A . 0.9800 ?
C12 H12B . 0.9800 ?
C12 H12C . 0.9800 ?

loop_
_geom_hbond_atom_site_label_D
_geom_hbond_atom_site_label_H
_geom_hbond_atom_site_label_A
_geom_hbond_site_symmetry_A
_geom_hbond_distance_DH
_geom_hbond_distance_HA
_geom_hbond_distance_DA
_geom_hbond_angle_DHA
C2 H2 O1 8_665 0.95 2.54 3.429(4) 156
C8 H8A O2 8_555 0.99 2.59 3.250(4) 124
C8 H8B O2 . 0.99 2.39 2.732(4) 100
C9 H9A O1 5_556 0.98 2.48 3.447(4) 168
C9 H9B O2 8_555 0.98 2.87 3.479(4) 121
C10 H10A O1 5_556 0.99 2.72 3.652(4) 157
C13 H13A O2 3_545 0.99 2.63 3.415(4) 135
C14 H14A O2 3_545 0.99 2.73 3.444(4) 130
C15 H15A O2 3_545 0.98 2.99 3.525(4) 115

loop_
_cod_related_entry_id
_cod_related_entry_database
_cod_related_entry_code
1 ChemSpider 24745613
